data_1522558
loop_
_publ_author_name
'Mozer, B.'
'Bendersky, L. A.'
'Grant, R. R.'
'Boettinger, B. J.'

_publ_section_title
;
 Neutron powder diffraction study of the orthorhombic Ti~2~AlNb phase
;
_journal_issue 12
_journal_name_full 'Scripta Metallurgica et Materialia'
_journal_page_first 2363
_journal_page_last 2368
_journal_paper_doi 10.1016/0956-716X(90)90094-W
_journal_volume 24
_journal_year 1990
_chemical_formula_sum 'Al Nb Ti2'
_space_group_IT_number 63
_symmetry_space_group_name_Hall '-C 2c 2'
_symmetry_space_group_name_H-M 'C m c m'
_cell_angle_alpha 90
_cell_angle_beta 90
_cell_angle_gamma 90
_cell_formula_units_Z 4
_cell_length_a 6.0893
_cell_length_b 9.5694
_cell_length_c 4.6666
_cell_volume 271.927
_citation_journal_id_ASTM SCRMBU
_cod_data_source_file Mozer_SCRMBU_1990_1628.cif
_cod_data_source_block Al1Nb1Ti2
_cod_original_cell_volume 271.9272
_cod_original_formula_sum 'Al1 Nb1 Ti2'
_cod_database_code 1522558

loop_
_symmetry_equiv_pos_as_xyz
x,y,z
-x,-y,z+1/2
x,-y,-z
-x,y,-z+1/2
-x,-y,-z
x,y,-z-1/2
-x,y,z
x,-y,z-1/2
x+1/2,y+1/2,z
-x+1/2,-y+1/2,z+1/2
x+1/2,-y+1/2,-z
-x+1/2,y+1/2,-z+1/2
-x+1/2,-y+1/2,-z
x+1/2,y+1/2,-z-1/2
-x+1/2,y+1/2,z
x+1/2,-y+1/2,z-1/2

loop_
_atom_site_label
_atom_site_type_symbol
_atom_site_fract_x
_atom_site_fract_y
_atom_site_fract_z
_atom_site_occupancy
_atom_site_U_iso_or_equiv
Nb1 Nb 0.231 0.9041 0.25 0.177 0.0
Nb2 Nb 0 0.6357 0.25 0.646 0.0
Ti2 Ti 0 0.6357 0.25 0.354 0.0
Al1 Al 0 0.1633 0.25 1 0.0
Ti1 Ti 0.231 0.9041 0.25 0.823 0.0
